data_4117705
loop_
_publ_author_name
'W. Hill Harman'
'Jonas C. Peters'

_publ_contact_author_email jpeters@caltech.edu
_publ_contact_author_name 'Jonas Peters'
_publ_section_title
;
 Reversible H2 Addition across a Nickel-Borane Unit as a Promising
 Strategy for Catalysis
;
_journal_name_full 'Journal of the American Chemical Society'
_journal_page_first 5080
_journal_page_last 5082
_journal_paper_doi 10.1021/ja211419t
_journal_volume 134
_journal_year 2012
_chemical_formula_moiety 'C46 H41 B Ni O P2'
_chemical_formula_sum 'C46 H41 B Ni O P2'
_chemical_formula_weight 741.25
_chemical_name_common PhDPBPhNiTHF
_chemical_name_systematic
; 
 ? 
;
_space_group_IT_number 9
_symmetry_cell_setting monoclinic
_symmetry_space_group_name_Hall 'C -2yc'
_symmetry_space_group_name_H-M 'C 1 c 1'
_atom_sites_solution_hydrogens geom
_atom_sites_solution_primary direct
_atom_sites_solution_secondary difmap
_audit_creation_method SHELXL-97
_cell_angle_alpha 90.00
_cell_angle_beta 129.973(2)
_cell_angle_gamma 90.00
_cell_formula_units_Z 4
_cell_length_a 23.7152(11)
_cell_length_b 11.0648(5)
_cell_length_c 18.3257(8)
_cell_measurement_reflns_used 9880
_cell_measurement_temperature 100(2)
_cell_measurement_theta_max 32.9
_cell_measurement_theta_min 2.2
_cell_volume 3685.2(3)
_computing_cell_refinement 'SAINT-Plus v7.66A (Bruker-AXS, 2009)'
_computing_data_collection 'APEX2 v2010.7-0 (Bruker-AXS, 2010)'
_computing_data_reduction 'SAINT-Plus v7.66A (Bruker-AXS, 2009)'
_computing_structure_refinement 'SHELXL-97 (Sheldrick, 2008)'
_computing_structure_solution 'SHELXS-97 (Sheldrick, 2008)'
_diffrn_ambient_temperature 100(2)
_diffrn_detector_area_resol_mean 8.3
_diffrn_measured_fraction_theta_full 1.000
_diffrn_measured_fraction_theta_max 1.000
_diffrn_measurement_device_type 'Bruker KAPPA APEX II'
_diffrn_measurement_method '\w and \f scans'
_diffrn_radiation_monochromator graphite
_diffrn_radiation_source 'fine-focus sealed tube'
_diffrn_radiation_type MoK\a
_diffrn_radiation_wavelength 0.71073
_diffrn_reflns_av_R_equivalents 0.0533
_diffrn_reflns_av_sigmaI/netI 0.0623
_diffrn_reflns_limit_h_max 35
_diffrn_reflns_limit_h_min -35
_diffrn_reflns_limit_k_max 16
_diffrn_reflns_limit_k_min -13
_diffrn_reflns_limit_l_max 27
_diffrn_reflns_limit_l_min -27
_diffrn_reflns_number 45429
_diffrn_reflns_theta_full 32.57
_diffrn_reflns_theta_max 32.61
_diffrn_reflns_theta_min 2.16
_exptl_absorpt_coefficient_mu 0.652
_exptl_absorpt_correction_T_max 0.9377
_exptl_absorpt_correction_T_min 0.8646
_exptl_absorpt_correction_type multi-scan
_exptl_absorpt_process_details 'SADABS v2008/1 (Bruker-AXS, 2008)'
_exptl_crystal_colour green
_exptl_crystal_density_diffrn 1.340
_exptl_crystal_description block
_exptl_crystal_F_000 1552
_exptl_crystal_size_max 0.23
_exptl_crystal_size_mid 0.22
_exptl_crystal_size_min 0.10
_refine_diff_density_max 1.186
_refine_diff_density_min -0.764
_refine_diff_density_rms 0.079
_refine_ls_abs_structure_details 'Flack H D (1983), Acta Cryst. A39, 876-881'
_refine_ls_abs_structure_Flack -0.001(7)
_refine_ls_extinction_method none
_refine_ls_goodness_of_fit_ref 1.034
_refine_ls_hydrogen_treatment constr
_refine_ls_matrix_type full
_refine_ls_number_parameters 460
_refine_ls_number_reflns 13192
_refine_ls_number_restraints 2
_refine_ls_restrained_S_all 1.034
_refine_ls_R_factor_all 0.0548
_refine_ls_R_factor_gt 0.0408
_refine_ls_shift/su_max 0.001
_refine_ls_shift/su_mean 0.000
_refine_ls_structure_factor_coef Fsqd
_refine_ls_weighting_details 'calc w=1/[\s^2^(Fo^2^)+(0.0487P)^2^+0.0000P] where P=(Fo^2^+2Fc^2^)/3'
_refine_ls_weighting_scheme calc
_refine_ls_wR_factor_gt 0.0895
_refine_ls_wR_factor_ref 0.0958
_reflns_number_gt 11245
_reflns_number_total 13192
_reflns_threshold_expression >2sigma(I)
_cod_data_source_file ja211419t_si_001_2.cif
_cod_data_source_block PhDPBPhNiTHF
_cod_original_cell_volume 3685.3(2)
_cod_database_code 4117705

loop_
_symmetry_equiv_pos_as_xyz
'x, y, z'
'x, -y, z+1/2'
'x+1/2, y+1/2, z'
'x+1/2, -y+1/2, z+1/2'

loop_
_atom_site_label
_atom_site_type_symbol
_atom_site_fract_x
_atom_site_fract_y
_atom_site_fract_z
_atom_site_U_iso_or_equiv
_atom_site_adp_type
_atom_site_occupancy
_atom_site_symmetry_multiplicity
_atom_site_calc_flag
_atom_site_refinement_flags
Ni1 Ni 0.334296(11) 0.71760(2) 0.799218(13) 0.01309(5) Uani 1 1 d .
P2 P 0.30375(2) 0.86542(4) 0.84559(3) 0.01237(9) Uani 1 1 d .
P1 P 0.40028(3) 0.74328(4) 0.75620(3) 0.01257(9) Uani 1 1 d .
C13 C 0.33561(10) 0.74952(16) 0.62650(13) 0.0133(3) Uani 1 1 d .
O1 O 0.40356(9) 0.62676(14) 0.92736(10) 0.0235(3) Uani 1 1 d .
C25 C 0.20260(10) 0.88834(17) 0.65347(13) 0.0136(3) Uani 1 1 d .
C18 C 0.26209(10) 0.75861(17) 0.58859(12) 0.0133(3) Uani 1 1 d .
C37 C 0.36847(10) 0.99205(17) 0.90317(13) 0.0146(3) Uani 1 1 d .
C26 C 0.14667(10) 0.95010(18) 0.56897(14) 0.0170(4) Uani 1 1 d .
H26 H 0.1312 0.9206 0.5099 0.020 Uiso 1 1 calc R
C17 C 0.20770(11) 0.74848(18) 0.48902(13) 0.0163(3) Uani 1 1 d .
H17 H 0.1573 0.7523 0.4606 0.020 Uiso 1 1 calc R
C2 C 0.51923(11) 0.89171(19) 0.89135(14) 0.0194(4) Uani 1 1 d .
H2 H 0.5294 0.8315 0.9353 0.023 Uiso 1 1 calc R
C42 C 0.36747(11) 1.08012(18) 0.84737(14) 0.0193(4) Uani 1 1 d .
H42 H 0.3312 1.0763 0.7800 0.023 Uiso 1 1 calc R
C38 C 0.42324(11) 0.99949(19) 1.00213(14) 0.0201(4) Uani 1 1 d .
H38 H 0.4253 0.9404 1.0414 0.024 Uiso 1 1 calc R
C19 C 0.22631(10) 0.64500(18) 0.68294(13) 0.0160(3) Uani 1 1 d .
C16 C 0.22627(11) 0.73307(18) 0.43146(13) 0.0182(4) Uani 1 1 d .
H16 H 0.1884 0.7254 0.3645 0.022 Uiso 1 1 calc R
C8 C 0.52688(10) 0.64711(18) 0.78852(13) 0.0160(3) Uani 1 1 d .
H8 H 0.5363 0.7267 0.7794 0.019 Uiso 1 1 calc R
C14 C 0.35435(11) 0.73639(17) 0.56859(14) 0.0162(3) Uani 1 1 d .
H14 H 0.4046 0.7328 0.5964 0.019 Uiso 1 1 calc R
C30 C 0.22360(9) 0.93731(17) 0.73860(12) 0.0137(3) Uani 1 1 d .
C36 C 0.26936(13) 0.72294(19) 0.93688(15) 0.0223(4) Uani 1 1 d .
H36 H 0.2736 0.6585 0.9065 0.027 Uiso 1 1 calc R
C15 C 0.29974(11) 0.72868(18) 0.47068(14) 0.0177(4) Uani 1 1 d .
H15 H 0.3121 0.7205 0.4309 0.021 Uiso 1 1 calc R
C1 C 0.45779(10) 0.87843(17) 0.79464(13) 0.0151(3) Uani 1 1 d .
C31 C 0.28224(10) 0.84138(18) 0.92457(13) 0.0152(3) Uani 1 1 d .
C11 C 0.49926(11) 0.41316(19) 0.81280(15) 0.0198(4) Uani 1 1 d .
H11 H 0.4891 0.3330 0.8200 0.024 Uiso 1 1 calc R
C27 C 0.11366(11) 1.05301(19) 0.56994(14) 0.0199(4) Uani 1 1 d .
H27 H 0.0763 1.0929 0.5118 0.024 Uiso 1 1 calc R
B1 B 0.24329(11) 0.76903(19) 0.65784(14) 0.0139(4) Uani 1 1 d .
C9 C 0.57386(11) 0.55341(19) 0.80760(14) 0.0192(4) Uani 1 1 d .
H9 H 0.6153 0.5697 0.8121 0.023 Uiso 1 1 calc R
C12 C 0.45294(11) 0.50671(18) 0.79513(14) 0.0182(4) Uani 1 1 d .
H12 H 0.4119 0.4901 0.7915 0.022 Uiso 1 1 calc R
C28 C 0.13489(11) 1.0983(2) 0.65533(14) 0.0212(4) Uani 1 1 d .
H28 H 0.1116 1.1678 0.6557 0.025 Uiso 1 1 calc R
C7 C 0.46597(10) 0.62551(17) 0.78258(12) 0.0140(3) Uani 1 1 d .
C46 C 0.47375(12) 0.6776(2) 1.00390(14) 0.0221(4) Uani 1 1 d .
H46A H 0.4716 0.7670 1.0014 0.027 Uiso 1 1 calc R
H46B H 0.5119 0.6505 1.0007 0.027 Uiso 1 1 calc R
C29 C 0.19038(11) 1.04058(19) 0.73968(14) 0.0176(4) Uani 1 1 d .
H29 H 0.2059 1.0714 0.7985 0.021 Uiso 1 1 calc R
C32 C 0.27639(11) 0.93463(19) 0.97102(13) 0.0181(4) Uani 1 1 d .
H32 H 0.2856 1.0158 0.9643 0.022 Uiso 1 1 calc R
C6 C 0.44360(12) 0.96876(19) 0.73193(15) 0.0216(4) Uani 1 1 d .
H6 H 0.4020 0.9622 0.6662 0.026 Uiso 1 1 calc R
C10 C 0.56035(11) 0.43602(18) 0.82009(14) 0.0189(4) Uani 1 1 d .
H10 H 0.5926 0.3721 0.8335 0.023 Uiso 1 1 calc R
C21 C 0.25129(13) 0.4269(2) 0.71325(15) 0.0261(5) Uani 1 1 d .
H21 H 0.2761 0.3572 0.7162 0.031 Uiso 1 1 calc R
C4 C 0.55068(13) 1.0803(2) 0.85976(18) 0.0272(5) Uani 1 1 d .
H4 H 0.5822 1.1483 0.8814 0.033 Uiso 1 1 calc R
C33 C 0.25716(12) 0.9090(2) 1.02725(15) 0.0239(4) Uani 1 1 d .
H33 H 0.2529 0.9730 1.0581 0.029 Uiso 1 1 calc R
C39 C 0.47467(12) 1.0922(2) 1.04369(17) 0.0273(5) Uani 1 1 d .
H39 H 0.5118 1.0958 1.1110 0.033 Uiso 1 1 calc R
C22 C 0.20593(15) 0.4180(2) 0.73579(16) 0.0292(5) Uani 1 1 d .
H22 H 0.1994 0.3424 0.7540 0.035 Uiso 1 1 calc R
C23 C 0.16954(14) 0.5212(2) 0.73174(17) 0.0298(5) Uani 1 1 d .
H23 H 0.1374 0.5151 0.7457 0.036 Uiso 1 1 calc R
C3 C 0.56556(12) 0.9912(2) 0.92414(16) 0.0237(4) Uani 1 1 d .
H3 H 0.6070 0.9986 0.9898 0.028 Uiso 1 1 calc R
C35 C 0.25033(14) 0.6980(2) 0.99301(17) 0.0289(5) Uani 1 1 d .
H35 H 0.2415 0.6170 1.0004 0.035 Uiso 1 1 calc R
C20 C 0.26093(11) 0.53836(18) 0.68605(14) 0.0190(4) Uani 1 1 d .
H20 H 0.2914 0.5425 0.6693 0.023 Uiso 1 1 calc R
C43 C 0.39976(14) 0.5100(2) 0.95647(15) 0.0278(5) Uani 1 1 d .
H43A H 0.4190 0.4481 0.9385 0.033 Uiso 1 1 calc R
H43B H 0.3482 0.4894 0.9259 0.033 Uiso 1 1 calc R
C24 C 0.18065(12) 0.6324(2) 0.70734(15) 0.0237(4) Uani 1 1 d .
H24 H 0.1570 0.7019 0.7070 0.028 Uiso 1 1 calc R
C34 C 0.24427(14) 0.7916(2) 1.03837(17) 0.0279(5) Uani 1 1 d .
H34 H 0.2313 0.7746 1.0768 0.033 Uiso 1 1 calc R
C41 C 0.41882(13) 1.1728(2) 0.88945(18) 0.0270(5) Uani 1 1 d .
H41 H 0.4174 1.2320 0.8508 0.032 Uiso 1 1 calc R
C44 C 0.44635(15) 0.5150(2) 1.06367(16) 0.0342(6) Uani 1 1 d .
H44A H 0.4797 0.4443 1.0941 0.041 Uiso 1 1 calc R
H44B H 0.4150 0.5165 1.0817 0.041 Uiso 1 1 calc R
C5 C 0.48989(14) 1.0689(2) 0.76462(17) 0.0286(5) Uani 1 1 d .
H5 H 0.4795 1.1299 0.7209 0.034 Uiso 1 1 calc R
C45 C 0.4902(2) 0.6321(3) 1.09298(18) 0.0456(8) Uani 1 1 d .
H45A H 0.4744 0.6916 1.1171 0.055 Uiso 1 1 calc R
H45B H 0.5435 0.6167 1.1433 0.055 Uiso 1 1 calc R
C40 C 0.47209(13) 1.1794(2) 0.98752(19) 0.0310(5) Uani 1 1 d .
H40 H 0.5068 1.2436 1.0162 0.037 Uiso 1 1 calc R

loop_
_atom_site_aniso_label
_atom_site_aniso_U_11
_atom_site_aniso_U_22
_atom_site_aniso_U_33
_atom_site_aniso_U_23
_atom_site_aniso_U_13
_atom_site_aniso_U_12
Ni1 0.01388(10) 0.01376(10) 0.01572(9) 0.00159(9) 0.01137(8) 0.00206(9)
P2 0.01202(19) 0.0133(2) 0.01523(18) -0.00030(16) 0.01030(16) 0.00011(16)
P1 0.01187(19) 0.0135(2) 0.01478(18) 0.00048(16) 0.00967(16) 0.00069(16)
C13 0.0147(8) 0.0120(8) 0.0162(7) 0.0005(6) 0.0112(7) 0.0007(6)
O1 0.0230(7) 0.0208(7) 0.0205(7) 0.0056(5) 0.0111(6) -0.0023(6)
C25 0.0114(7) 0.0163(8) 0.0176(7) -0.0007(6) 0.0113(6) -0.0017(6)
C18 0.0144(8) 0.0124(8) 0.0166(7) -0.0007(6) 0.0116(7) 0.0000(6)
C37 0.0131(7) 0.0149(8) 0.0193(8) -0.0030(6) 0.0120(7) -0.0006(6)
C26 0.0149(8) 0.0202(9) 0.0188(8) 0.0005(7) 0.0122(7) 0.0015(7)
C17 0.0145(8) 0.0173(9) 0.0180(8) -0.0001(6) 0.0108(7) 0.0007(6)
C2 0.0173(9) 0.0184(10) 0.0218(8) 0.0001(7) 0.0123(7) -0.0002(7)
C42 0.0170(9) 0.0187(9) 0.0252(9) -0.0010(7) 0.0149(8) -0.0024(7)
C38 0.0160(8) 0.0213(10) 0.0226(9) -0.0023(7) 0.0123(7) -0.0003(7)
C19 0.0143(8) 0.0174(9) 0.0162(7) -0.0026(6) 0.0098(7) -0.0047(7)
C16 0.0204(9) 0.0193(9) 0.0160(7) -0.0003(7) 0.0121(7) 0.0021(7)
C8 0.0147(8) 0.0170(9) 0.0187(8) -0.0015(6) 0.0118(7) -0.0002(7)
C14 0.0173(8) 0.0161(9) 0.0217(8) 0.0008(7) 0.0155(7) 0.0008(7)
C30 0.0110(7) 0.0168(8) 0.0164(7) 0.0007(6) 0.0103(6) 0.0005(6)
C36 0.0289(10) 0.0196(10) 0.0254(9) 0.0002(7) 0.0207(9) -0.0025(8)
C15 0.0217(9) 0.0194(9) 0.0195(8) 0.0009(7) 0.0166(8) 0.0033(7)
C1 0.0149(8) 0.0147(8) 0.0183(8) -0.0001(6) 0.0118(7) 0.0010(6)
C31 0.0138(8) 0.0185(9) 0.0164(7) 0.0000(6) 0.0111(7) 0.0004(6)
C11 0.0219(9) 0.0162(9) 0.0268(9) 0.0017(7) 0.0182(8) 0.0030(7)
C27 0.0171(8) 0.0230(10) 0.0185(8) 0.0031(7) 0.0109(7) 0.0056(7)
B1 0.0137(8) 0.0149(9) 0.0171(8) -0.0009(7) 0.0117(7) -0.0003(7)
C9 0.0139(8) 0.0245(10) 0.0227(9) -0.0020(7) 0.0133(7) 0.0009(7)
C12 0.0167(8) 0.0174(9) 0.0246(9) 0.0015(7) 0.0151(8) 0.0004(7)
C28 0.0191(9) 0.0212(10) 0.0233(9) 0.0003(7) 0.0137(8) 0.0051(7)
C7 0.0122(7) 0.0162(9) 0.0140(7) 0.0007(6) 0.0086(6) 0.0014(6)
C46 0.0191(9) 0.0210(10) 0.0227(9) 0.0025(7) 0.0118(8) -0.0001(8)
C29 0.0163(8) 0.0185(9) 0.0202(8) -0.0013(7) 0.0128(7) 0.0011(7)
C32 0.0183(8) 0.0208(10) 0.0194(8) -0.0008(7) 0.0140(7) 0.0004(7)
C6 0.0231(10) 0.0181(9) 0.0237(9) 0.0008(7) 0.0152(8) -0.0014(7)
C10 0.0187(9) 0.0194(10) 0.0207(8) -0.0008(7) 0.0136(7) 0.0052(7)
C21 0.0303(11) 0.0163(10) 0.0254(9) 0.0001(8) 0.0151(9) -0.0026(8)
C4 0.0241(10) 0.0186(10) 0.0393(12) -0.0017(9) 0.0205(10) -0.0049(8)
C33 0.0238(10) 0.0310(12) 0.0245(9) 0.0018(8) 0.0190(8) 0.0037(8)
C39 0.0156(9) 0.0301(12) 0.0275(10) -0.0098(9) 0.0099(8) -0.0044(8)
C22 0.0385(13) 0.0232(11) 0.0234(9) -0.0018(8) 0.0188(10) -0.0142(10)
C23 0.0359(12) 0.0339(13) 0.0296(10) -0.0084(9) 0.0256(10) -0.0186(10)
C3 0.0167(9) 0.0225(10) 0.0265(9) -0.0037(8) 0.0114(8) -0.0027(7)
C35 0.0371(13) 0.0279(12) 0.0344(11) 0.0038(9) 0.0288(11) -0.0048(9)
C20 0.0189(9) 0.0182(9) 0.0188(8) -0.0012(7) 0.0116(7) -0.0022(7)
C43 0.0331(12) 0.0170(10) 0.0226(9) 0.0027(8) 0.0130(9) -0.0028(9)
C24 0.0270(10) 0.0251(11) 0.0278(10) -0.0058(8) 0.0216(9) -0.0085(8)
C34 0.0293(11) 0.0385(13) 0.0282(10) 0.0039(9) 0.0241(9) -0.0008(9)
C41 0.0260(11) 0.0207(11) 0.0420(12) -0.0011(9) 0.0253(10) -0.0053(8)
C44 0.0339(13) 0.0381(14) 0.0232(10) 0.0059(9) 0.0150(10) -0.0091(11)
C5 0.0364(12) 0.0175(10) 0.0353(11) 0.0021(8) 0.0247(10) -0.0041(9)
C45 0.067(2) 0.0368(15) 0.0241(11) -0.0029(10) 0.0248(13) -0.0212(14)
C40 0.0232(10) 0.0248(11) 0.0474(13) -0.0123(10) 0.0238(10) -0.0108(9)

loop_
_atom_type_symbol
_atom_type_description
_atom_type_scat_dispersion_real
_atom_type_scat_dispersion_imag
_atom_type_scat_source
C C 0.0033 0.0016 'International Tables Vol C Tables 4.2.6.8 and 6.1.1.4'
H H 0.0000 0.0000 'International Tables Vol C Tables 4.2.6.8 and 6.1.1.4'
B B 0.0013 0.0007 'International Tables Vol C Tables 4.2.6.8 and 6.1.1.4'
O O 0.0106 0.0060 'International Tables Vol C Tables 4.2.6.8 and 6.1.1.4'
P P 0.1023 0.0942 'International Tables Vol C Tables 4.2.6.8 and 6.1.1.4'
Ni Ni 0.3393 1.1124 'International Tables Vol C Tables 4.2.6.8 and 6.1.1.4'

loop_
_geom_angle_atom_site_label_1
_geom_angle_atom_site_label_2
_geom_angle_atom_site_label_3
_geom_angle
O1 Ni1 B1 163.74(7)
O1 Ni1 P2 98.23(5)
B1 Ni1 P2 86.71(6)
O1 Ni1 C19 120.65(7)
B1 Ni1 C19 43.09(8)
P2 Ni1 C19 100.53(6)
O1 Ni1 P1 104.11(5)
B1 Ni1 P1 85.80(6)
P2 Ni1 P1 122.81(2)
C19 Ni1 P1 111.19(5)
C30 P2 C37 101.27(9)
C30 P2 C31 106.62(9)
C37 P2 C31 102.19(9)
C30 P2 Ni1 106.75(6)
C37 P2 Ni1 115.79(6)
C31 P2 Ni1 122.06(7)
C13 P1 C1 105.38(8)
C13 P1 C7 103.31(8)
C1 P1 C7 100.45(9)
C13 P1 Ni1 106.20(6)
C1 P1 Ni1 119.88(6)
C7 P1 Ni1 119.76(6)
C14 C13 C18 122.08(17)
C14 C13 P1 125.10(14)
C18 C13 P1 112.60(14)
C43 O1 C46 107.65(16)
C43 O1 Ni1 132.27(13)
C46 O1 Ni1 119.78(12)
C30 C25 C26 116.41(17)
C30 C25 B1 119.22(16)
C26 C25 B1 124.37(17)
C13 C18 C17 116.58(17)
C13 C18 B1 120.22(16)
C17 C18 B1 123.01(17)
C38 C37 C42 118.13(18)
C38 C37 P2 121.92(15)
C42 C37 P2 119.78(14)
C27 C26 C25 121.61(18)
C27 C26 H26 119.2
C25 C26 H26 119.2
C16 C17 C18 121.34(18)
C16 C17 H17 119.3
C18 C17 H17 119.3
C3 C2 C1 121.34(19)
C3 C2 H2 119.3
C1 C2 H2 119.3
C41 C42 C37 120.75(19)
C41 C42 H42 119.6
C37 C42 H42 119.6
C39 C38 C37 120.8(2)
C39 C38 H38 119.6
C37 C38 H38 119.6
C20 C19 C24 116.41(18)
C20 C19 B1 119.03(18)
C24 C19 B1 124.49(19)
C20 C19 Ni1 88.91(12)
C24 C19 Ni1 112.59(14)
B1 C19 Ni1 66.70(10)
C17 C16 C15 120.87(18)
C17 C16 H16 119.6
C15 C16 H16 119.6
C9 C8 C7 120.82(18)
C9 C8 H8 119.6
C7 C8 H8 119.6
C15 C14 C13 120.11(18)
C15 C14 H14 119.9
C13 C14 H14 119.9
C29 C30 C25 122.05(17)
C29 C30 P2 123.50(14)
C25 C30 P2 114.07(14)
C35 C36 C31 120.9(2)
C35 C36 H36 119.5
C31 C36 H36 119.5
C14 C15 C16 118.96(18)
C14 C15 H15 120.5
C16 C15 H15 120.5
C6 C1 C2 118.17(18)
C6 C1 P1 122.91(15)
C2 C1 P1 118.92(15)
C36 C31 C32 118.43(18)
C36 C31 P2 117.61(15)
C32 C31 P2 123.94(15)
C12 C11 C10 120.43(19)
C12 C11 H11 119.8
C10 C11 H11 119.8
C26 C27 C28 120.62(18)
C26 C27 H27 119.7
C28 C27 H27 119.7
C19 B1 C18 114.99(16)
C19 B1 C25 118.10(16)
C18 B1 C25 119.02(16)
C19 B1 Ni1 70.20(10)
C18 B1 Ni1 111.50(13)
C25 B1 Ni1 112.84(13)
C10 C9 C8 120.33(18)
C10 C9 H9 119.8
C8 C9 H9 119.8
C11 C12 C7 120.84(18)
C11 C12 H12 119.6
C7 C12 H12 119.6
C29 C28 C27 119.15(19)
C29 C28 H28 120.4
C27 C28 H28 120.4
C8 C7 C12 118.23(17)
C8 C7 P1 123.86(15)
C12 C7 P1 117.90(14)
O1 C46 C45 105.01(19)
O1 C46 H46A 110.7
C45 C46 H46A 110.7
O1 C46 H46B 110.7
C45 C46 H46B 110.7
H46A C46 H46B 108.8
C28 C29 C30 120.15(19)
C28 C29 H29 119.9
C30 C29 H29 119.9
C33 C32 C31 120.4(2)
C33 C32 H32 119.8
C31 C32 H32 119.8
C1 C6 C5 120.6(2)
C1 C6 H6 119.7
C5 C6 H6 119.7
C11 C10 C9 119.33(18)
C11 C10 H10 120.3
C9 C10 H10 120.3
C22 C21 C20 120.3(2)
C22 C21 H21 119.8
C20 C21 H21 119.8
C5 C4 C3 119.7(2)
C5 C4 H4 120.2
C3 C4 H4 120.2
C34 C33 C32 120.5(2)
C34 C33 H33 119.7
C32 C33 H33 119.7
C40 C39 C38 120.3(2)
C40 C39 H39 119.9
C38 C39 H39 119.9
C21 C22 C23 119.8(2)
C21 C22 H22 120.1
C23 C22 H22 120.1
C24 C23 C22 120.0(2)
C24 C23 H23 120.0
C22 C23 H23 120.0
C2 C3 C4 119.5(2)
C2 C3 H3 120.2
C4 C3 H3 120.2
C36 C35 C34 120.1(2)
C36 C35 H35 120.0
C34 C35 H35 120.0
C21 C20 C19 121.6(2)
C21 C20 H20 119.2
C19 C20 H20 119.2
O1 C43 C44 106.51(18)
O1 C43 H43A 110.4
C44 C43 H43A 110.4
O1 C43 H43B 110.4
C44 C43 H43B 110.4
H43A C43 H43B 108.6
C23 C24 C19 121.9(2)
C23 C24 H24 119.0
C19 C24 H24 119.0
C33 C34 C35 119.7(2)
C33 C34 H34 120.2
C35 C34 H34 120.2
C40 C41 C42 120.3(2)
C40 C41 H41 119.9
C42 C41 H41 119.9
C43 C44 C45 104.58(19)
C43 C44 H44A 110.8
C45 C44 H44A 110.8
C43 C44 H44B 110.8
C45 C44 H44B 110.8
H44A C44 H44B 108.9
C4 C5 C6 120.7(2)
C4 C5 H5 119.7
C6 C5 H5 119.7
C46 C45 C44 105.1(2)
C46 C45 H45A 110.7
C44 C45 H45A 110.7
C46 C45 H45B 110.7
C44 C45 H45B 110.7
H45A C45 H45B 108.8
C39 C40 C41 119.8(2)
C39 C40 H40 120.1
C41 C40 H40 120.1

loop_
_geom_bond_atom_site_label_1
_geom_bond_atom_site_label_2
_geom_bond_distance
Ni1 O1 2.0657(14)
Ni1 B1 2.124(2)
Ni1 P2 2.1710(5)
Ni1 C19 2.1755(19)
Ni1 P1 2.1761(5)
P2 C30 1.8171(18)
P2 C37 1.8308(19)
P2 C31 1.8371(19)
P1 C13 1.8229(18)
P1 C1 1.833(2)
P1 C7 1.8416(19)
C13 C14 1.397(3)
C13 C18 1.406(3)
O1 C43 1.423(3)
O1 C46 1.434(3)
C25 C30 1.406(2)
C25 C26 1.409(3)
C25 B1 1.607(3)
C18 C17 1.408(2)
C18 B1 1.597(3)
C37 C38 1.399(3)
C37 C42 1.402(3)
C26 C27 1.388(3)
C26 H26 0.9500
C17 C16 1.390(3)
C17 H17 0.9500
C2 C3 1.390(3)
C2 C1 1.403(3)
C2 H2 0.9500
C42 C41 1.387(3)
C42 H42 0.9500
C38 C39 1.388(3)
C38 H38 0.9500
C19 C20 1.418(3)
C19 C24 1.419(3)
C19 B1 1.580(3)
C16 C15 1.395(3)
C16 H16 0.9500
C8 C9 1.392(3)
C8 C7 1.398(3)
C8 H8 0.9500
C14 C15 1.385(3)
C14 H14 0.9500
C30 C29 1.395(3)
C36 C35 1.391(3)
C36 C31 1.396(3)
C36 H36 0.9500
C15 H15 0.9500
C1 C6 1.391(3)
C31 C32 1.400(3)
C11 C12 1.388(3)
C11 C10 1.390(3)
C11 H11 0.9500
C27 C28 1.393(3)
C27 H27 0.9500
C9 C10 1.391(3)
C9 H9 0.9500
C12 C7 1.403(3)
C12 H12 0.9500
C28 C29 1.384(3)
C28 H28 0.9500
C46 C45 1.501(3)
C46 H46A 0.9900
C46 H46B 0.9900
C29 H29 0.9500
C32 C33 1.398(3)
C32 H32 0.9500
C6 C5 1.395(3)
C6 H6 0.9500
C10 H10 0.9500
C21 C22 1.381(4)
C21 C20 1.402(3)
C21 H21 0.9500
C4 C5 1.380(3)
C4 C3 1.397(3)
C4 H4 0.9500
C33 C34 1.380(3)
C33 H33 0.9500
C39 C40 1.383(4)
C39 H39 0.9500
C22 C23 1.404(4)
C22 H22 0.9500
C23 C24 1.390(3)
C23 H23 0.9500
C3 H3 0.9500
C35 C34 1.391(4)
C35 H35 0.9500
C20 H20 0.9500
C43 C44 1.515(3)
C43 H43A 0.9900
C43 H43B 0.9900
C24 H24 0.9500
C34 H34 0.9500
C41 C40 1.384(4)
C41 H41 0.9500
C44 C45 1.527(4)
C44 H44A 0.9900
C44 H44B 0.9900
C5 H5 0.9500
C45 H45A 0.9900
C45 H45B 0.9900
C40 H40 0.9500
